data_7124576
loop_
_publ_author_name
'Rabiee Kenaree, Amir'
'Berven, Bradley M.'
'Ragogna, Paul J.'
'Gilroy, Joe B.'

_publ_section_title
;
 Highly-metallized phosphonium polyelectrolytes.
;
_journal_issue 73
_journal_name_full 'Chemical communications (Cambridge, England)'
_journal_page_first 10714
_journal_page_last 10717
_journal_paper_doi 10.1039/c4cc05296j
_journal_volume 50
_journal_year 2014
_chemical_formula_sum 'C12 H15 Fe P'
_chemical_formula_weight 246.06
_space_group_crystal_system monoclinic
_space_group_IT_number 14
_space_group_name_Hall '-P 2ybc'
_space_group_name_H-M_alt 'P 1 21/c 1'
_atom_sites_solution_hydrogens mixed
_atom_sites_solution_primary direct
_atom_sites_solution_secondary difmap
_audit_creation_method SHELXL-2013
_cell_angle_alpha 90
_cell_angle_beta 97.029(16)
_cell_angle_gamma 90
_cell_formula_units_Z 4
_cell_length_a 14.330(6)
_cell_length_b 7.584(3)
_cell_length_c 10.513(3)
_cell_measurement_reflns_used 7670
_cell_measurement_temperature 150(2)
_cell_measurement_theta_max 28.01
_cell_measurement_theta_min 2.86
_cell_volume 1134.0(7)
_computing_cell_refinement SAINT
_computing_data_collection Apex2
_computing_data_reduction SAINT
_computing_molecular_graphics XP
_computing_publication_material cif2tables.py
_computing_structure_refinement SHELXL-2013
_computing_structure_solution SIR92
_diffrn_ambient_temperature 150(2)
_diffrn_measured_fraction_theta_full 0.999
_diffrn_measured_fraction_theta_max 0.934
_diffrn_measurement_device_type 'Bruker APEX-II CCD'
_diffrn_measurement_method 'phi and omega scans'
_diffrn_radiation_type MoK\a
_diffrn_radiation_wavelength 0.71073
_diffrn_reflns_av_R_equivalents 0.0378
_diffrn_reflns_av_unetI/netI 0.0294
_diffrn_reflns_Laue_measured_fraction_full 0.999
_diffrn_reflns_Laue_measured_fraction_max 0.934
_diffrn_reflns_limit_h_max 19
_diffrn_reflns_limit_h_min -19
_diffrn_reflns_limit_k_max 10
_diffrn_reflns_limit_k_min -10
_diffrn_reflns_limit_l_max 14
_diffrn_reflns_limit_l_min -13
_diffrn_reflns_number 21560
_diffrn_reflns_point_group_measured_fraction_full 0.999
_diffrn_reflns_point_group_measured_fraction_max 0.934
_diffrn_reflns_theta_full 25.242
_diffrn_reflns_theta_max 29.313
_diffrn_reflns_theta_min 1.432
_diffrn_source 'sealed tube'
_exptl_absorpt_coefficient_mu 1.428
_exptl_absorpt_correction_T_max 0.7458
_exptl_absorpt_correction_T_min 0.6393
_exptl_absorpt_correction_type multi-scan
_exptl_absorpt_process_details SADABS
_exptl_crystal_colour orange
_exptl_crystal_density_diffrn 1.441
_exptl_crystal_description plate
_exptl_crystal_F_000 512
_exptl_crystal_size_max 0.580
_exptl_crystal_size_mid 0.380
_exptl_crystal_size_min 0.150
_refine_diff_density_max 0.463
_refine_diff_density_min -0.620
_refine_diff_density_rms 0.107
_refine_ls_extinction_method none
_refine_ls_goodness_of_fit_ref 1.120
_refine_ls_hydrogen_treatment constr
_refine_ls_matrix_type full
_refine_ls_number_parameters 146
_refine_ls_number_reflns 2905
_refine_ls_number_restraints 0
_refine_ls_restrained_S_all 1.120
_refine_ls_R_factor_all 0.0709
_refine_ls_R_factor_gt 0.0398
_refine_ls_shift/su_max 0.000
_refine_ls_shift/su_mean 0.000
_refine_ls_structure_factor_coef Fsqd
_refine_ls_weighting_details 'w=1/[\s^2^(Fo^2^)+(0.0576P)^2^+1.7205P] where P=(Fo^2^+2Fc^2^)/3'
_refine_ls_weighting_scheme calc
_refine_ls_wR_factor_gt 0.1025
_refine_ls_wR_factor_ref 0.1315
_reflns_Friedel_coverage 0.000
_reflns_number_gt 2016
_reflns_number_total 2905
_reflns_threshold_expression 'I > 2\s(I)'
_cod_data_source_file c4cc05296j2.cif
_cod_data_source_block 4a
_cod_original_cell_volume 1133.9(8)
_cod_original_sg_symbol_H-M 'P 21/c'
_cod_database_code 7124576
_shelx_space_group_comment
;
The symmetry employed for this shelxl refinement is uniquely defined
by the following loop, which should always be used as a source of
symmetry information in preference to the above space-group names.
They are only intended as comments.
;
_shelx_estimated_absorpt_t_min 0.491
_shelx_estimated_absorpt_t_max 0.814
_shelxl_version_number 2013-3

loop_
_space_group_symop_operation_xyz
'x, y, z'
'-x, y+1/2, -z+1/2'
'-x, -y, -z'
'x, -y-1/2, z-1/2'

loop_
_atom_site_label
_atom_site_type_symbol
_atom_site_fract_x
_atom_site_fract_y
_atom_site_fract_z
_atom_site_U_iso_or_equiv
_atom_site_adp_type
_atom_site_occupancy
_atom_site_site_symmetry_order
_atom_site_calc_flag
_atom_site_refinement_flags_posn
_atom_site_refinement_flags_adp
_atom_site_refinement_flags_occupancy
_atom_site_disorder_assembly
_atom_site_disorder_group
Fe1 Fe 0.82664(3) -0.00112(5) 0.11223(3) 0.01820(14) Uani 1 1 d . . . . .
C1 C 0.7791(4) -0.0833(6) 0.2780(4) 0.0563(13) Uani 1 1 d . . . . .
H1A H 0.7334 -0.0183 0.3254 0.068 Uiso 1 1 calc R U . . .
C2 C 0.7561(3) -0.2041(7) 0.1826(5) 0.0639(15) Uani 1 1 d . . . . .
H2A H 0.6909 -0.2432 0.1496 0.077 Uiso 1 1 calc R U . . .
C3 C 0.8389(5) -0.2651(5) 0.1400(4) 0.0687(18) Uani 1 1 d . . . . .
H3A H 0.8438 -0.3564 0.0725 0.082 Uiso 1 1 calc R U . . .
C4 C 0.9145(3) -0.1773(6) 0.2125(4) 0.0563(13) Uani 1 1 d . . . . .
H4A H 0.9829 -0.1941 0.2062 0.068 Uiso 1 1 calc R U . . .
C5 C 0.8747(4) -0.0657(5) 0.2977(3) 0.0534(12) Uani 1 1 d . . . . .
H5A H 0.9105 0.0143 0.3618 0.064 Uiso 1 1 calc R U . . .
C6 C 0.7564(3) 0.0807(6) -0.0578(4) 0.0468(11) Uani 1 1 d . . . . .
H6A H 0.7034 0.0172 -0.1092 0.056 Uiso 1 1 calc R U . A 1
C7 C 0.8539(3) 0.0594(5) -0.0692(3) 0.0329(8) Uani 1 1 d . . . . .
H7A H 0.8816 -0.0212 -0.1299 0.039 Uiso 1 1 calc R U . . .
C8 C 0.9038(2) 0.1742(5) 0.0205(3) 0.0329(8) Uani 1 1 d . . . . .
H8A H 0.9737 0.1884 0.0352 0.040 Uiso 1 1 calc R U . . .
C9 C 0.8384(3) 0.2641(4) 0.0860(3) 0.0414(10) Uani 1 1 d . . . . .
H9A H 0.8545 0.3525 0.1558 0.050 Uiso 1 1 calc R U . B 1
C10 C 0.7477(3) 0.2095(5) 0.0394(4) 0.0472(11) Uani 0.680(10) 1 d . . P C 1
C11 C 0.6657(4) 0.2992(7) 0.0963(5) 0.0315(15) Uani 0.680(10) 1 d . . P C 1
H11A H 0.6842 0.3222 0.1886 0.038 Uiso 0.680(10) 1 calc R U P C 1
H11B H 0.6515 0.4137 0.0531 0.038 Uiso 0.680(10) 1 calc R U P C 1
C12 C 0.5789(4) 0.1834(8) 0.0794(6) 0.0417(16) Uani 0.680(10) 1 d . . P C 1
H12A H 0.5941 0.0663 0.1180 0.050 Uiso 0.680(10) 1 calc R U P C 1
H12B H 0.5580 0.1665 -0.0131 0.050 Uiso 0.680(10) 1 calc R U P C 1
P1 P 0.48140(9) 0.2879(2) 0.15816(17) 0.0772(5) Uani 0.680(10) 1 d . . P C 1
H12 H 0.4679 0.3787 0.0910 0.116 Uiso 0.680(10) 1 d R U P C 1
H13 H 0.4670 0.1901 0.1290 0.116 Uiso 0.680(10) 1 d R U P C 1
C10B C 0.7477(3) 0.2095(5) 0.0394(4) 0.0472(11) Uani 0.320(10) 1 d . . P C 2
C11B C 0.6300(8) 0.1983(16) 0.0223(11) 0.037(3) Uani 0.320(10) 1 d . . P C 2
H11C H 0.6014 0.2713 -0.0503 0.044 Uiso 0.320(10) 1 calc R U P C 2
H11D H 0.6073 0.0753 0.0108 0.044 Uiso 0.320(10) 1 calc R U P C 2
C12B C 0.6115(8) 0.2727(18) 0.1489(12) 0.040(3) Uani 0.320(10) 1 d . . P C 2
H12C H 0.6399 0.3915 0.1601 0.048 Uiso 0.320(10) 1 calc R U P C 2
H12D H 0.6411 0.1965 0.2189 0.048 Uiso 0.320(10) 1 calc R U P C 2
P1B P 0.48140(9) 0.2879(2) 0.15816(17) 0.0772(5) Uani 0.320(10) 1 d . . P C 2
H12E H 0.4672 0.3785 0.0895 0.116 Uiso 0.320(10) 1 d R U P C 2
H13F H 0.4663 0.1899 0.1275 0.116 Uiso 0.320(10) 1 d R U P C 2

loop_
_atom_site_aniso_label
_atom_site_aniso_U_11
_atom_site_aniso_U_22
_atom_site_aniso_U_33
_atom_site_aniso_U_23
_atom_site_aniso_U_13
_atom_site_aniso_U_12
Fe1 0.0251(2) 0.0144(2) 0.0154(2) 0.00181(15) 0.00360(15) 0.00023(16)
C1 0.081(3) 0.055(3) 0.041(2) 0.028(2) 0.037(2) 0.030(3)
C2 0.056(3) 0.061(3) 0.069(3) 0.046(3) -0.014(2) -0.031(2)
C3 0.174(6) 0.0106(16) 0.0222(17) 0.0053(14) 0.014(3) 0.011(2)
C4 0.043(2) 0.068(3) 0.061(3) 0.052(3) 0.021(2) 0.025(2)
C5 0.100(4) 0.0323(19) 0.0215(17) 0.0121(15) -0.017(2) -0.019(2)
C6 0.044(2) 0.054(2) 0.0360(19) 0.0284(19) -0.0219(16) -0.0183(19)
C7 0.061(2) 0.0236(14) 0.0162(14) 0.0053(12) 0.0143(14) 0.0074(16)
C8 0.0341(17) 0.0316(17) 0.0329(17) 0.0166(14) 0.0036(14) -0.0094(14)
C9 0.082(3) 0.0141(15) 0.0303(17) 0.0039(13) 0.0161(18) 0.0008(16)
C10 0.047(2) 0.045(2) 0.055(2) 0.033(2) 0.0252(19) 0.0285(19)
C11 0.030(3) 0.029(3) 0.034(3) -0.005(2) -0.001(2) 0.006(2)
C12 0.029(3) 0.047(3) 0.050(4) -0.010(3) 0.007(3) -0.003(3)
P1 0.0419(7) 0.0902(11) 0.1047(12) -0.0046(9) 0.0303(7) 0.0177(7)
C10B 0.047(2) 0.045(2) 0.055(2) 0.033(2) 0.0252(19) 0.0285(19)
C11B 0.032(6) 0.037(6) 0.039(7) 0.002(5) -0.006(5) 0.007(5)
C12B 0.028(6) 0.056(8) 0.037(7) -0.007(6) 0.004(5) 0.005(6)
P1B 0.0419(7) 0.0902(11) 0.1047(12) -0.0046(9) 0.0303(7) 0.0177(7)

loop_
_atom_type_symbol
_atom_type_description
_atom_type_scat_dispersion_real
_atom_type_scat_dispersion_imag
_atom_type_scat_source
C C 0.0033 0.0016 'International Tables Vol C Tables 4.2.6.8 and 6.1.1.4'
H H 0.0000 0.0000 'International Tables Vol C Tables 4.2.6.8 and 6.1.1.4'
P P 0.1023 0.0942 'International Tables Vol C Tables 4.2.6.8 and 6.1.1.4'
Fe Fe 0.3463 0.8444 'International Tables Vol C Tables 4.2.6.8 and 6.1.1.4'

loop_
_geom_angle_atom_site_label_1
_geom_angle_atom_site_label_2
_geom_angle_atom_site_label_3
_geom_angle
C3 Fe1 C2 40.3(2)
C3 Fe1 C6 116.86(18)
C2 Fe1 C6 109.65(16)
C3 Fe1 C4 40.7(2)
C2 Fe1 C4 67.55(18)
C6 Fe1 C4 149.4(2)
C3 Fe1 C9 170.3(2)
C2 Fe1 C9 148.2(2)
C6 Fe1 C9 67.75(16)
C4 Fe1 C9 131.3(2)
C3 Fe1 C1 66.92(18)
C2 Fe1 C1 39.2(2)
C6 Fe1 C1 131.33(19)
C4 Fe1 C1 66.95(16)
C9 Fe1 C1 117.23(17)
C3 Fe1 C8 131.9(2)
C2 Fe1 C8 170.7(2)
C6 Fe1 C8 68.02(14)
C4 Fe1 C8 109.54(16)
C9 Fe1 C8 40.25(15)
C1 Fe1 C8 148.87(19)
C3 Fe1 C7 109.46(15)
C2 Fe1 C7 132.09(19)
C6 Fe1 C7 40.84(16)
C4 Fe1 C7 116.96(16)
C9 Fe1 C7 67.93(14)
C1 Fe1 C7 169.99(19)
C8 Fe1 C7 40.40(14)
C3 Fe1 C5 67.26(17)
C2 Fe1 C5 66.18(18)
C6 Fe1 C5 168.9(2)
C4 Fe1 C5 40.16(19)
C9 Fe1 C5 109.92(16)
C1 Fe1 C5 39.06(19)
C8 Fe1 C5 117.79(16)
C7 Fe1 C5 149.53(19)
C3 Fe1 C10 148.9(2)
C2 Fe1 C10 116.73(19)
C6 Fe1 C10 40.94(18)
C4 Fe1 C10 168.8(2)
C9 Fe1 C10 39.90(17)
C1 Fe1 C10 109.24(16)
C8 Fe1 C10 67.87(15)
C7 Fe1 C10 68.67(14)
C5 Fe1 C10 130.42(19)
C5 C1 C2 108.9(4)
C5 C1 Fe1 70.6(2)
C2 C1 Fe1 69.8(2)
C5 C1 H1A 125.5
C2 C1 H1A 125.5
Fe1 C1 H1A 125.5
C1 C2 C3 108.6(4)
C1 C2 Fe1 70.9(2)
C3 C2 Fe1 69.8(2)
C1 C2 H2A 125.7
C3 C2 H2A 125.7
Fe1 C2 H2A 125.7
C2 C3 C4 107.2(4)
C2 C3 Fe1 70.0(2)
C4 C3 Fe1 70.1(2)
C2 C3 H3A 126.4
C4 C3 H3A 126.4
Fe1 C3 H3A 126.4
C5 C4 C3 106.5(4)
C5 C4 Fe1 70.2(2)
C3 C4 Fe1 69.3(2)
C5 C4 H4A 126.7
C3 C4 H4A 126.7
Fe1 C4 H4A 126.7
C1 C5 C4 108.8(4)
C1 C5 Fe1 70.4(2)
C4 C5 Fe1 69.6(2)
C1 C5 H5A 125.6
C4 C5 H5A 125.6
Fe1 C5 H5A 125.6
C7 C6 C10 108.1(3)
C7 C6 Fe1 69.87(18)
C10 C6 Fe1 70.0(2)
C7 C6 H6A 126.0
C10 C6 H6A 126.0
Fe1 C6 H6A 126.0
C8 C7 C6 107.2(3)
C8 C7 Fe1 69.77(17)
C6 C7 Fe1 69.29(18)
C8 C7 H7A 126.4
C6 C7 H7A 126.4
Fe1 C7 H7A 126.4
C9 C8 C7 108.2(3)
C9 C8 Fe1 69.68(19)
C7 C8 Fe1 69.83(18)
C9 C8 H8A 125.9
C7 C8 H8A 125.9
Fe1 C8 H8A 125.9
C10 C9 C8 109.4(3)
C10 C9 Fe1 70.5(2)
C8 C9 Fe1 70.07(19)
C10 C9 H9A 125.3
C8 C9 H9A 125.3
Fe1 C9 H9A 125.3
C9 C10 C6 107.1(3)
C9 C10 C11 117.0(4)
C6 C10 C11 135.8(4)
C9 C10 Fe1 69.6(2)
C6 C10 Fe1 69.1(2)
C11 C10 Fe1 127.7(3)
C12 C11 C10 110.7(4)
C12 C11 H11A 109.5
C10 C11 H11A 109.5
C12 C11 H11B 109.5
C10 C11 H11B 109.5
H11A C11 H11B 108.1
C11 C12 P1 110.3(4)
C11 C12 H12A 109.6
P1 C12 H12A 109.6
C11 C12 H12B 109.6
P1 C12 H12B 109.6
H12A C12 H12B 108.1
C12 P1 H12 94.0
C12 P1 H13 67.7
H12 P1 H13 110.2
C12B C11B H11C 111.8
C12B C11B H11D 111.8
H11C C11B H11D 109.5
C11B C12B H12C 109.5
C11B C12B H12D 109.5
H12C C12B H12D 108.1

loop_
_geom_bond_atom_site_label_1
_geom_bond_atom_site_label_2
_geom_bond_distance
Fe1 C3 2.028(4)
Fe1 C2 2.030(4)
Fe1 C6 2.038(3)
Fe1 C4 2.038(4)
Fe1 C9 2.040(3)
Fe1 C1 2.044(4)
Fe1 C8 2.045(3)
Fe1 C7 2.046(3)
Fe1 C5 2.046(3)
Fe1 C10 2.051(3)
C1 C5 1.367(7)
C1 C2 1.368(7)
C1 H1A 1.0000
C2 C3 1.397(7)
C2 H2A 1.0000
C3 C4 1.413(7)
C3 H3A 1.0000
C4 C5 1.402(7)
C4 H4A 1.0000
C5 H5A 1.0000
C6 C7 1.425(5)
C6 C10 1.430(6)
C6 H6A 1.0000
C7 C8 1.412(5)
C7 H7A 1.0000
C8 C9 1.406(5)
C8 H8A 1.0000
C9 C10 1.396(6)
C9 H9A 1.0000
C10 C11 1.540(6)
C11 C12 1.516(8)
C11 H11A 0.9900
C11 H11B 0.9900
C12 P1 1.883(6)
C12 H12A 0.9900
C12 H12B 0.9900
P1 H12 0.9885
P1 H13 0.8191
C11B C12B 1.499(17)
C11B H11C 0.9900
C11B H11D 0.9900
C12B H12C 0.9900
C12B H12D 0.9900

loop_
_geom_torsion_atom_site_label_1
_geom_torsion_atom_site_label_2
_geom_torsion_atom_site_label_3
_geom_torsion_atom_site_label_4
_geom_torsion
C5 C1 C2 C3 -0.1(4)
Fe1 C1 C2 C3 59.9(3)
C5 C1 C2 Fe1 -60.0(3)
C1 C2 C3 C4 -0.1(4)
Fe1 C2 C3 C4 60.5(3)
C1 C2 C3 Fe1 -60.6(3)
C2 C3 C4 C5 0.3(4)
Fe1 C3 C4 C5 60.7(3)
C2 C3 C4 Fe1 -60.4(3)
C2 C1 C5 C4 0.3(4)
Fe1 C1 C5 C4 -59.2(3)
C2 C1 C5 Fe1 59.5(3)
C3 C4 C5 C1 -0.4(4)
Fe1 C4 C5 C1 59.7(3)
C3 C4 C5 Fe1 -60.1(2)
C10 C6 C7 C8 0.1(4)
Fe1 C6 C7 C8 -59.7(2)
C10 C6 C7 Fe1 59.8(2)
C6 C7 C8 C9 0.1(4)
Fe1 C7 C8 C9 -59.3(2)
C6 C7 C8 Fe1 59.4(2)
C7 C8 C9 C10 -0.3(4)
Fe1 C8 C9 C10 -59.7(2)
C7 C8 C9 Fe1 59.4(2)
C8 C9 C10 C6 0.3(4)
Fe1 C9 C10 C6 -59.1(2)
C8 C9 C10 C11 -177.7(3)
Fe1 C9 C10 C11 122.8(3)
C8 C9 C10 Fe1 59.4(2)
C7 C6 C10 C9 -0.3(4)
Fe1 C6 C10 C9 59.5(2)
C7 C6 C10 C11 177.2(4)
Fe1 C6 C10 C11 -123.0(5)
C7 C6 C10 Fe1 -59.7(2)
C9 C10 C11 C12 -157.4(4)
C6 C10 C11 C12 25.3(7)
Fe1 C10 C11 C12 -73.1(6)
C10 C11 C12 P1 176.5(3)
